data_4344762
loop_
_publ_author_name
'Cui, Haiyan'
'Zhang, Jianying'
'Tao, Yunwen'
'Cui, Chunming'

_publ_section_title
;
 Controlled Oxidation of an NHC-Stabilized Phosphinoaminosilylene with
 Dioxygen.
;
_journal_issue 1
_journal_name_full 'Inorganic chemistry'
_journal_page_first 46
_journal_paper_doi 10.1021/acs.inorgchem.5b02580
_journal_volume 55
_journal_year 2015
_chemical_formula_moiety 'C38 H56 N3 O P Si2'
_chemical_formula_sum 'C38 H56 N3 O P Si2'
_chemical_formula_weight 658.01
_chemical_name_systematic
; 
 ? 
;
_space_group_IT_number 29
_symmetry_cell_setting orthorhombic
_symmetry_space_group_name_Hall 'P 2c -2ac'
_symmetry_space_group_name_H-M 'P c a 21'
_atom_sites_solution_hydrogens geom
_atom_sites_solution_primary direct
_atom_sites_solution_secondary difmap
_audit_creation_method SHELXL-97
_cell_angle_alpha 90.00
_cell_angle_beta 90.00
_cell_angle_gamma 90.00
_cell_formula_units_Z 4
_cell_length_a 18.700(4)
_cell_length_b 11.581(3)
_cell_length_c 17.899(4)
_cell_measurement_reflns_used 14998
_cell_measurement_temperature 113(2)
_cell_measurement_theta_max 27.9
_cell_measurement_theta_min 1.8
_cell_volume 3876.3(16)
_computing_cell_refinement 'CrystalClear-SM Expert 2.0 r2'
_computing_data_collection 'CrystalClear-SM Expert 2.0 r2 (Rigaku, 2009)'
_computing_data_reduction 'CrystalClear-SM Expert 2.0 r2'
_computing_molecular_graphics 'Bruker SHELXTL'
_computing_publication_material 'Bruker SHELXTL'
_computing_structure_refinement 'SHELXL-97 (Sheldrick, 1997)'
_computing_structure_solution 'SHELXS-97 (Sheldrick, 1990)'
_diffrn_ambient_temperature 113(2)
_diffrn_measured_fraction_theta_full 0.998
_diffrn_measured_fraction_theta_max 0.998
_diffrn_measurement_device_type 'Bruker P4'
_diffrn_measurement_method '\w scans'
_diffrn_radiation_monochromator graphite
_diffrn_radiation_source 'fine-focus sealed tube'
_diffrn_radiation_type MoK\a
_diffrn_radiation_wavelength 0.71073
_diffrn_reflns_av_R_equivalents 0.0315
_diffrn_reflns_av_sigmaI/netI 0.0346
_diffrn_reflns_limit_h_max 24
_diffrn_reflns_limit_h_min -17
_diffrn_reflns_limit_k_max 15
_diffrn_reflns_limit_k_min -13
_diffrn_reflns_limit_l_max 23
_diffrn_reflns_limit_l_min -23
_diffrn_reflns_number 34998
_diffrn_reflns_theta_full 27.89
_diffrn_reflns_theta_max 27.89
_diffrn_reflns_theta_min 1.76
_diffrn_standards_decay_% 0
_diffrn_standards_interval_count 0
_diffrn_standards_interval_time 0
_diffrn_standards_number 0
_exptl_absorpt_coefficient_mu 0.164
_exptl_absorpt_correction_T_max 0.9710
_exptl_absorpt_correction_T_min 0.9647
_exptl_absorpt_correction_type none
_exptl_crystal_colour Colorless
_exptl_crystal_density_diffrn 1.127
_exptl_crystal_density_method 'not measured'
_exptl_crystal_description Prism
_exptl_crystal_F_000 1424
_exptl_crystal_size_max 0.22
_exptl_crystal_size_mid 0.20
_exptl_crystal_size_min 0.18
_refine_diff_density_max 0.341
_refine_diff_density_min -0.188
_refine_diff_density_rms 0.054
_refine_ls_abs_structure_details 'Flack H D (1983), Acta Cryst. A39, 876-881'
_refine_ls_abs_structure_Flack 0.99(5)
_refine_ls_extinction_method none
_refine_ls_goodness_of_fit_ref 1.064
_refine_ls_hydrogen_treatment constr
_refine_ls_matrix_type full
_refine_ls_number_parameters 419
_refine_ls_number_reflns 9247
_refine_ls_number_restraints 1
_refine_ls_restrained_S_all 1.064
_refine_ls_R_factor_all 0.0369
_refine_ls_R_factor_gt 0.0341
_refine_ls_shift/su_max 0.003
_refine_ls_shift/su_mean 0.000
_refine_ls_structure_factor_coef Fsqd
_refine_ls_weighting_details 'calc w=1/[\s^2^(Fo^2^)+(0.0498P)^2^+0.0000P] where P=(Fo^2^+2Fc^2^)/3'
_refine_ls_weighting_scheme calc
_refine_ls_wR_factor_gt 0.0797
_refine_ls_wR_factor_ref 0.0808
_reflns_number_gt 8398
_reflns_number_total 9247
_reflns_threshold_expression >2sigma(I)
_cod_data_source_file ic5b02580_si_002.cif
_cod_data_source_block b
_cod_depositor_comments
;
The following automatic conversions were performed:

'_symmetry_cell_setting' value 'Orthorhombic' changed to
'orthorhombic' according to
/usr/data/users/saulius/crontab/automatic-downloads/current/ACS/lib/dictionaries/cif_core.dic
dictionary named 'cif_core.dic' version 2.4.2 from 2011-04-26.

Automatic conversion script
Id: cif_fix_values 4268 2015-11-12 08:31:59Z antanas 
;
_cod_original_cell_volume 3876.4(15)
_cod_original_sg_symbol_H-M Pca2(1)
_cod_database_code 4344762

loop_
_symmetry_equiv_pos_as_xyz
'x, y, z'
'-x, -y, z+1/2'
'x+1/2, -y, z'
'-x+1/2, y, z+1/2'

loop_
_atom_site_label
_atom_site_type_symbol
_atom_site_fract_x
_atom_site_fract_y
_atom_site_fract_z
_atom_site_U_iso_or_equiv
_atom_site_adp_type
_atom_site_occupancy
_atom_site_symmetry_multiplicity
_atom_site_calc_flag
_atom_site_refinement_flags
P1 P 0.48985(2) 0.17942(3) 1.14025(2) 0.01825(8) Uani 1 1 d .
O1 O 0.56215(5) 0.30754(8) 1.00184(6) 0.0195(2) Uani 1 1 d .
Si1 Si 0.52357(2) 0.18291(3) 1.01852(2) 0.01565(8) Uani 1 1 d .
Si2 Si 0.64151(2) 0.36404(3) 0.98541(3) 0.02325(9) Uani 1 1 d .
N1 N 0.56870(6) 0.06983(10) 0.99766(7) 0.0198(3) Uani 1 1 d .
N2 N 0.38664(7) 0.09587(10) 0.96461(7) 0.0206(3) Uani 1 1 d .
N3 N 0.39856(7) 0.27393(11) 0.92986(8) 0.0238(3) Uani 1 1 d .
C1 C 0.57744(8) -0.02463(12) 0.95293(8) 0.0173(3) Uani 1 1 d .
C2 C 0.59190(8) -0.13458(12) 0.98609(9) 0.0227(3) Uani 1 1 d .
C3 C 0.60130(9) -0.23183(13) 0.94162(9) 0.0270(3) Uani 1 1 d .
H3 H 0.6113 -0.3039 0.9647 0.032 Uiso 1 1 calc R
C4 C 0.59638(8) -0.22622(14) 0.86445(9) 0.0254(3) Uani 1 1 d .
H4 H 0.6025 -0.2936 0.8348 0.030 Uiso 1 1 calc R
C5 C 0.58237(8) -0.12062(13) 0.83141(8) 0.0216(3) Uani 1 1 d .
H5 H 0.5790 -0.1163 0.7785 0.026 Uiso 1 1 calc R
C6 C 0.57301(7) -0.02024(12) 0.87349(8) 0.0181(3) Uani 1 1 d .
C7 C 0.59725(11) -0.14564(14) 1.07096(9) 0.0334(4) Uani 1 1 d .
H7 H 0.5827 -0.0699 1.0930 0.040 Uiso 1 1 calc R
C8 C 0.67309(13) -0.1691(2) 1.09518(12) 0.0579(6) Uani 1 1 d .
H8A H 0.6750 -0.1745 1.1498 0.087 Uiso 1 1 calc R
H8B H 0.7041 -0.1061 1.0783 0.087 Uiso 1 1 calc R
H8C H 0.6894 -0.2420 1.0732 0.087 Uiso 1 1 calc R
C9 C 0.54640(12) -0.23723(17) 1.10111(10) 0.0429(5) Uani 1 1 d .
H9A H 0.4969 -0.2136 1.0916 0.064 Uiso 1 1 calc R
H9B H 0.5538 -0.2460 1.1550 0.064 Uiso 1 1 calc R
H9C H 0.5558 -0.3110 1.0761 0.064 Uiso 1 1 calc R
C10 C 0.55761(9) 0.09238(13) 0.83274(8) 0.0232(3) Uani 1 1 d .
H10 H 0.5556 0.1554 0.8709 0.028 Uiso 1 1 calc R
C11 C 0.61686(11) 0.12230(16) 0.77730(11) 0.0386(4) Uani 1 1 d .
H11A H 0.6633 0.1180 0.8025 0.058 Uiso 1 1 calc R
H11B H 0.6094 0.2007 0.7582 0.058 Uiso 1 1 calc R
H11C H 0.6159 0.0674 0.7357 0.058 Uiso 1 1 calc R
C12 C 0.48524(10) 0.08916(15) 0.79248(9) 0.0313(4) Uani 1 1 d .
H12A H 0.4866 0.0308 0.7529 0.047 Uiso 1 1 calc R
H12B H 0.4753 0.1650 0.7705 0.047 Uiso 1 1 calc R
H12C H 0.4475 0.0696 0.8283 0.047 Uiso 1 1 calc R
C13 C 0.43046(8) 0.18881(12) 0.96996(8) 0.0182(3) Uani 1 1 d .
C14 C 0.32730(8) 0.12229(14) 0.92061(9) 0.0266(3) Uani 1 1 d .
C15 C 0.33516(8) 0.23380(15) 0.89867(10) 0.0292(4) Uani 1 1 d .
C16 C 0.40090(8) -0.01699(12) 1.00226(9) 0.0230(3) Uani 1 1 d .
H16 H 0.4499 -0.0118 1.0243 0.028 Uiso 1 1 calc R
C17 C 0.40185(9) -0.11797(14) 0.94714(10) 0.0274(3) Uani 1 1 d .
H17A H 0.3529 -0.1347 0.9308 0.041 Uiso 1 1 calc R
H17B H 0.4220 -0.1863 0.9716 0.041 Uiso 1 1 calc R
H17C H 0.4312 -0.0976 0.9037 0.041 Uiso 1 1 calc R
C18 C 0.34957(9) -0.03527(14) 1.06660(10) 0.0298(4) Uani 1 1 d .
H18A H 0.3516 0.0313 1.1003 0.045 Uiso 1 1 calc R
H18B H 0.3630 -0.1053 1.0940 0.045 Uiso 1 1 calc R
H18C H 0.3009 -0.0437 1.0472 0.045 Uiso 1 1 calc R
C19 C 0.26831(9) 0.04130(15) 0.90010(11) 0.0362(4) Uani 1 1 d .
H19A H 0.2272 0.0855 0.8819 0.054 Uiso 1 1 calc R
H19B H 0.2542 -0.0035 0.9442 0.054 Uiso 1 1 calc R
H19C H 0.2848 -0.0113 0.8608 0.054 Uiso 1 1 calc R
C20 C 0.28731(11) 0.30014(17) 0.84632(13) 0.0485(6) Uani 1 1 d .
H20A H 0.2438 0.2553 0.8366 0.073 Uiso 1 1 calc R
H20B H 0.3125 0.3141 0.7992 0.073 Uiso 1 1 calc R
H20C H 0.2744 0.3742 0.8691 0.073 Uiso 1 1 calc R
C21 C 0.42637(9) 0.39397(13) 0.92524(10) 0.0299(4) Uani 1 1 d .
H21 H 0.4712 0.3959 0.9557 0.036 Uiso 1 1 calc R
C22 C 0.44786(10) 0.42487(16) 0.84569(12) 0.0406(4) Uani 1 1 d .
H22A H 0.4785 0.3639 0.8253 0.061 Uiso 1 1 calc R
H22B H 0.4741 0.4982 0.8458 0.061 Uiso 1 1 calc R
H22C H 0.4049 0.4325 0.8147 0.061 Uiso 1 1 calc R
C23 C 0.37495(12) 0.47966(15) 0.96120(11) 0.0395(4) Uani 1 1 d .
H23A H 0.3333 0.4903 0.9287 0.059 Uiso 1 1 calc R
H23B H 0.3992 0.5539 0.9682 0.059 Uiso 1 1 calc R
H23C H 0.3593 0.4499 1.0098 0.059 Uiso 1 1 calc R
C24 C 0.63541(10) 0.44687(16) 0.89606(12) 0.0410(5) Uani 1 1 d .
H24A H 0.6226 0.3943 0.8553 0.061 Uiso 1 1 calc R
H24B H 0.6817 0.4829 0.8853 0.061 Uiso 1 1 calc R
H24C H 0.5987 0.5069 0.9008 0.061 Uiso 1 1 calc R
C25 C 0.71153(9) 0.25168(15) 0.97482(11) 0.0361(4) Uani 1 1 d .
H25A H 0.7169 0.2096 1.0220 0.054 Uiso 1 1 calc R
H25B H 0.7570 0.2884 0.9616 0.054 Uiso 1 1 calc R
H25C H 0.6976 0.1977 0.9353 0.054 Uiso 1 1 calc R
C26 C 0.66434(10) 0.45987(15) 1.06487(12) 0.0368(4) Uani 1 1 d .
H26A H 0.6253 0.5149 1.0731 0.055 Uiso 1 1 calc R
H26B H 0.7084 0.5021 1.0535 0.055 Uiso 1 1 calc R
H26C H 0.6714 0.4133 1.1100 0.055 Uiso 1 1 calc R
C27 C 0.57443(8) 0.21199(13) 1.18795(8) 0.0201(3) Uani 1 1 d .
C28 C 0.63804(9) 0.16178(14) 1.16360(9) 0.0260(3) Uani 1 1 d .
H28 H 0.6379 0.1136 1.1207 0.031 Uiso 1 1 calc R
C29 C 0.70190(9) 0.18163(15) 1.20168(9) 0.0318(4) Uani 1 1 d .
H29 H 0.7448 0.1468 1.1844 0.038 Uiso 1 1 calc R
C30 C 0.70344(9) 0.25174(14) 1.26449(9) 0.0308(4) Uani 1 1 d .
H30 H 0.7473 0.2673 1.2894 0.037 Uiso 1 1 calc R
C31 C 0.64009(10) 0.29864(14) 1.29026(10) 0.0300(4) Uani 1 1 d .
H31 H 0.6403 0.3449 1.3341 0.036 Uiso 1 1 calc R
C32 C 0.57642(9) 0.27897(14) 1.25302(9) 0.0263(3) Uani 1 1 d .
H32 H 0.5334 0.3114 1.2719 0.032 Uiso 1 1 calc R
C33 C 0.43764(8) 0.31331(12) 1.15158(8) 0.0208(3) Uani 1 1 d .
C34 C 0.46662(9) 0.42469(14) 1.15067(9) 0.0271(3) Uani 1 1 d .
H34 H 0.5163 0.4349 1.1418 0.033 Uiso 1 1 calc R
C35 C 0.42335(10) 0.52077(15) 1.16259(10) 0.0337(4) Uani 1 1 d .
H35 H 0.4440 0.5957 1.1636 0.040 Uiso 1 1 calc R
C36 C 0.35024(10) 0.50796(15) 1.17300(10) 0.0333(4) Uani 1 1 d .
H36 H 0.3209 0.5738 1.1806 0.040 Uiso 1 1 calc R
C37 C 0.32050(9) 0.39897(16) 1.17223(10) 0.0324(4) Uani 1 1 d .
H37 H 0.2704 0.3896 1.1784 0.039 Uiso 1 1 calc R
C38 C 0.36410(9) 0.30259(14) 1.16238(9) 0.0270(3) Uani 1 1 d .
H38 H 0.3432 0.2278 1.1630 0.032 Uiso 1 1 calc R

loop_
_atom_site_aniso_label
_atom_site_aniso_U_11
_atom_site_aniso_U_22
_atom_site_aniso_U_33
_atom_site_aniso_U_23
_atom_site_aniso_U_13
_atom_site_aniso_U_12
P1 0.02047(17) 0.01921(18) 0.01506(16) -0.00026(14) 0.00057(15) -0.00023(14)
O1 0.0174(5) 0.0148(5) 0.0262(6) 0.0011(4) 0.0013(4) 0.0003(4)
Si1 0.01805(18) 0.01410(18) 0.01480(17) 0.00052(15) -0.00068(16) -0.00050(14)
Si2 0.01825(19) 0.01886(19) 0.0326(2) 0.00237(18) 0.00160(18) -0.00073(16)
N1 0.0225(6) 0.0176(6) 0.0193(6) -0.0013(5) -0.0030(5) 0.0023(5)
N2 0.0188(6) 0.0214(6) 0.0215(6) 0.0022(5) -0.0010(5) -0.0013(5)
N3 0.0187(6) 0.0236(6) 0.0291(7) 0.0068(5) -0.0051(5) -0.0005(5)
C1 0.0157(7) 0.0191(7) 0.0172(6) -0.0018(5) 0.0001(5) -0.0003(5)
C2 0.0294(8) 0.0189(7) 0.0198(7) -0.0004(6) -0.0025(7) 0.0014(6)
C3 0.0364(9) 0.0187(7) 0.0260(8) 0.0004(6) -0.0048(7) 0.0052(7)
C4 0.0297(8) 0.0215(7) 0.0250(7) -0.0081(6) -0.0006(7) 0.0047(6)
C5 0.0199(7) 0.0261(8) 0.0188(7) -0.0038(6) -0.0012(6) 0.0012(6)
C6 0.0159(7) 0.0202(7) 0.0181(6) 0.0001(5) -0.0010(6) -0.0001(5)
C7 0.0605(13) 0.0202(7) 0.0195(7) -0.0006(6) -0.0044(8) 0.0060(8)
C8 0.0596(15) 0.0780(16) 0.0361(11) 0.0161(11) -0.0225(11) -0.0163(13)
C9 0.0638(13) 0.0376(10) 0.0273(9) 0.0047(8) 0.0076(9) 0.0087(10)
C10 0.0318(8) 0.0213(7) 0.0164(6) 0.0007(6) -0.0006(6) 0.0015(6)
C11 0.0444(11) 0.0379(10) 0.0334(9) 0.0101(8) 0.0054(8) -0.0068(9)
C12 0.0342(9) 0.0335(9) 0.0263(8) 0.0041(7) -0.0046(7) 0.0090(7)
C13 0.0194(7) 0.0179(7) 0.0172(6) 0.0018(5) 0.0007(6) 0.0001(5)
C14 0.0199(7) 0.0301(8) 0.0298(8) 0.0019(7) -0.0048(7) -0.0012(6)
C15 0.0199(8) 0.0344(9) 0.0333(9) 0.0056(7) -0.0049(7) 0.0004(7)
C16 0.0224(7) 0.0203(7) 0.0264(8) 0.0031(6) -0.0013(6) -0.0038(6)
C17 0.0250(8) 0.0238(8) 0.0335(9) -0.0018(7) 0.0013(7) -0.0044(6)
C18 0.0333(9) 0.0280(8) 0.0281(8) 0.0033(7) 0.0018(7) -0.0061(7)
C19 0.0244(9) 0.0369(9) 0.0473(10) 0.0044(8) -0.0107(8) -0.0070(7)
C20 0.0337(10) 0.0466(11) 0.0651(14) 0.0203(10) -0.0236(10) -0.0034(8)
C21 0.0283(8) 0.0210(7) 0.0403(10) 0.0111(7) -0.0090(8) -0.0013(7)
C22 0.0339(9) 0.0340(9) 0.0541(12) 0.0175(9) 0.0103(9) 0.0035(8)
C23 0.0538(12) 0.0295(9) 0.0353(9) 0.0058(7) -0.0040(8) 0.0052(8)
C24 0.0361(10) 0.0324(9) 0.0545(12) 0.0160(9) 0.0002(9) -0.0089(8)
C25 0.0267(8) 0.0340(9) 0.0478(11) 0.0010(8) 0.0088(8) 0.0077(7)
C26 0.0290(9) 0.0290(9) 0.0523(11) -0.0062(8) -0.0058(9) -0.0052(8)
C27 0.0221(7) 0.0206(7) 0.0176(7) 0.0031(6) -0.0023(6) 0.0004(6)
C28 0.0301(8) 0.0282(8) 0.0198(7) -0.0042(6) -0.0035(6) 0.0083(7)
C29 0.0241(8) 0.0440(10) 0.0272(8) -0.0055(7) -0.0055(7) 0.0130(7)
C30 0.0271(8) 0.0354(9) 0.0299(8) -0.0033(7) -0.0112(7) 0.0044(7)
C31 0.0365(10) 0.0288(8) 0.0248(8) -0.0091(7) -0.0071(7) 0.0050(7)
C32 0.0253(8) 0.0295(8) 0.0242(8) -0.0054(6) 0.0002(7) 0.0051(7)
C33 0.0220(7) 0.0241(8) 0.0165(7) -0.0017(6) 0.0001(6) 0.0034(6)
C34 0.0243(7) 0.0258(8) 0.0312(8) -0.0026(7) 0.0019(7) 0.0026(6)
C35 0.0363(10) 0.0257(8) 0.0391(10) -0.0046(7) -0.0003(8) 0.0035(7)
C36 0.0347(9) 0.0341(9) 0.0312(9) -0.0048(7) 0.0003(7) 0.0136(7)
C37 0.0217(8) 0.0443(10) 0.0313(8) 0.0015(7) 0.0023(7) 0.0061(7)
C38 0.0235(8) 0.0310(8) 0.0266(8) 0.0036(6) -0.0002(7) -0.0003(6)

loop_
_atom_type_symbol
_atom_type_description
_atom_type_scat_dispersion_real
_atom_type_scat_dispersion_imag
_atom_type_scat_source
C C 0.0033 0.0016 'International Tables Vol C Tables 4.2.6.8 and 6.1.1.4'
H H 0.0000 0.0000 'International Tables Vol C Tables 4.2.6.8 and 6.1.1.4'
N N 0.0061 0.0033 'International Tables Vol C Tables 4.2.6.8 and 6.1.1.4'
O O 0.0106 0.0060 'International Tables Vol C Tables 4.2.6.8 and 6.1.1.4'
Si Si 0.0817 0.0704 'International Tables Vol C Tables 4.2.6.8 and 6.1.1.4'
P P 0.1023 0.0942 'International Tables Vol C Tables 4.2.6.8 and 6.1.1.4'

loop_
_geom_angle_atom_site_label_1
_geom_angle_atom_site_label_2
_geom_angle_atom_site_label_3
_geom_angle
C27 P1 C33 103.43(7)
C27 P1 Si1 101.74(5)
C33 P1 Si1 103.76(5)
Si1 O1 Si2 141.03(6)
N1 Si1 O1 116.42(6)
N1 Si1 C13 113.31(6)
O1 Si1 C13 106.33(6)
N1 Si1 P1 110.84(5)
O1 Si1 P1 108.22(4)
C13 Si1 P1 100.42(5)
O1 Si2 C26 107.94(7)
O1 Si2 C25 112.03(7)
C26 Si2 C25 109.61(9)
O1 Si2 C24 107.55(7)
C26 Si2 C24 111.31(9)
C25 Si2 C24 108.40(9)
C1 N1 Si1 148.72(11)
C13 N2 C14 110.28(12)
C13 N2 C16 123.66(12)
C14 N2 C16 126.05(12)
C13 N3 C15 110.14(13)
C13 N3 C21 123.69(13)
C15 N3 C21 126.05(13)
N1 C1 C6 123.32(13)
N1 C1 C2 119.50(12)
C6 C1 C2 117.17(13)
C3 C2 C1 120.49(14)
C3 C2 C7 119.54(14)
C1 C2 C7 119.97(13)
C4 C3 C2 121.62(15)
C4 C3 H3 119.2
C2 C3 H3 119.2
C5 C4 C3 118.69(14)
C5 C4 H4 120.7
C3 C4 H4 120.7
C4 C5 C6 121.95(14)
C4 C5 H5 119.0
C6 C5 H5 119.0
C5 C6 C1 120.08(13)
C5 C6 C10 118.60(13)
C1 C6 C10 121.32(13)
C8 C7 C9 111.09(16)
C8 C7 C2 111.26(16)
C9 C7 C2 111.70(15)
C8 C7 H7 107.5
C9 C7 H7 107.5
C2 C7 H7 107.5
C7 C8 H8A 109.5
C7 C8 H8B 109.5
H8A C8 H8B 109.5
C7 C8 H8C 109.5
H8A C8 H8C 109.5
H8B C8 H8C 109.5
C7 C9 H9A 109.5
C7 C9 H9B 109.5
H9A C9 H9B 109.5
C7 C9 H9C 109.5
H9A C9 H9C 109.5
H9B C9 H9C 109.5
C6 C10 C11 111.63(13)
C6 C10 C12 111.80(13)
C11 C10 C12 109.90(14)
C6 C10 H10 107.8
C11 C10 H10 107.8
C12 C10 H10 107.8
C10 C11 H11A 109.5
C10 C11 H11B 109.5
H11A C11 H11B 109.5
C10 C11 H11C 109.5
H11A C11 H11C 109.5
H11B C11 H11C 109.5
C10 C12 H12A 109.5
C10 C12 H12B 109.5
H12A C12 H12B 109.5
C10 C12 H12C 109.5
H12A C12 H12C 109.5
H12B C12 H12C 109.5
N2 C13 N3 105.87(13)
N2 C13 Si1 122.96(10)
N3 C13 Si1 130.88(11)
C15 C14 N2 106.61(13)
C15 C14 C19 127.31(15)
N2 C14 C19 126.06(14)
C14 C15 N3 107.10(13)
C14 C15 C20 126.92(15)
N3 C15 C20 125.86(15)
N2 C16 C18 110.61(13)
N2 C16 C17 112.31(13)
C18 C16 C17 113.01(13)
N2 C16 H16 106.8
C18 C16 H16 106.8
C17 C16 H16 106.8
C16 C17 H17A 109.5
C16 C17 H17B 109.5
H17A C17 H17B 109.5
C16 C17 H17C 109.5
H17A C17 H17C 109.5
H17B C17 H17C 109.5
C16 C18 H18A 109.5
C16 C18 H18B 109.5
H18A C18 H18B 109.5
C16 C18 H18C 109.5
H18A C18 H18C 109.5
H18B C18 H18C 109.5
C14 C19 H19A 109.5
C14 C19 H19B 109.5
H19A C19 H19B 109.5
C14 C19 H19C 109.5
H19A C19 H19C 109.5
H19B C19 H19C 109.5
C15 C20 H20A 109.5
C15 C20 H20B 109.5
H20A C20 H20B 109.5
C15 C20 H20C 109.5
H20A C20 H20C 109.5
H20B C20 H20C 109.5
N3 C21 C22 111.36(15)
N3 C21 C23 111.39(14)
C22 C21 C23 114.11(14)
N3 C21 H21 106.5
C22 C21 H21 106.5
C23 C21 H21 106.5
C21 C22 H22A 109.5
C21 C22 H22B 109.5
H22A C22 H22B 109.5
C21 C22 H22C 109.5
H22A C22 H22C 109.5
H22B C22 H22C 109.5
C21 C23 H23A 109.5
C21 C23 H23B 109.5
H23A C23 H23B 109.5
C21 C23 H23C 109.5
H23A C23 H23C 109.5
H23B C23 H23C 109.5
Si2 C24 H24A 109.5
Si2 C24 H24B 109.5
H24A C24 H24B 109.5
Si2 C24 H24C 109.5
H24A C24 H24C 109.5
H24B C24 H24C 109.5
Si2 C25 H25A 109.5
Si2 C25 H25B 109.5
H25A C25 H25B 109.5
Si2 C25 H25C 109.5
H25A C25 H25C 109.5
H25B C25 H25C 109.5
Si2 C26 H26A 109.5
Si2 C26 H26B 109.5
H26A C26 H26B 109.5
Si2 C26 H26C 109.5
H26A C26 H26C 109.5
H26B C26 H26C 109.5
C28 C27 C32 117.96(15)
C28 C27 P1 120.25(12)
C32 C27 P1 121.56(12)
C27 C28 C29 120.61(14)
C27 C28 H28 119.7
C29 C28 H28 119.7
C30 C29 C28 120.71(16)
C30 C29 H29 119.6
C28 C29 H29 119.6
C31 C30 C29 118.85(15)
C31 C30 H30 120.6
C29 C30 H30 120.6
C30 C31 C32 120.81(15)
C30 C31 H31 119.6
C32 C31 H31 119.6
C31 C32 C27 120.99(15)
C31 C32 H32 119.5
C27 C32 H32 119.5
C38 C33 C34 117.76(14)
C38 C33 P1 117.56(11)
C34 C33 P1 124.67(12)
C35 C34 C33 120.65(16)
C35 C34 H34 119.7
C33 C34 H34 119.7
C36 C35 C34 120.52(17)
C36 C35 H35 119.7
C34 C35 H35 119.7
C37 C36 C35 119.58(16)
C37 C36 H36 120.2
C35 C36 H36 120.2
C36 C37 C38 119.89(16)
C36 C37 H37 120.1
C38 C37 H37 120.1
C37 C38 C33 121.56(15)
C37 C38 H38 119.2
C33 C38 H38 119.2

loop_
_geom_bond_atom_site_label_1
_geom_bond_atom_site_label_2
_geom_bond_distance
P1 C27 1.8367(16)
P1 C33 1.8436(15)
P1 Si1 2.2687(7)
O1 Si1 1.6411(10)
O1 Si2 1.6482(11)
Si1 N1 1.6021(12)
Si1 C13 1.9471(16)
Si2 C26 1.854(2)
Si2 C25 1.8556(16)
Si2 C24 1.868(2)
N1 C1 1.3654(18)
N2 C13 1.3562(18)
N2 C14 1.395(2)
N2 C16 1.4945(19)
N3 C13 1.3576(19)
N3 C15 1.390(2)
N3 C21 1.487(2)
C1 C6 1.4253(19)
C1 C2 1.431(2)
C2 C3 1.390(2)
C2 C7 1.528(2)
C3 C4 1.386(2)
C3 H3 0.9500
C4 C5 1.384(2)
C4 H4 0.9500
C5 C6 1.396(2)
C5 H5 0.9500
C6 C10 1.522(2)
C7 C8 1.508(3)
C7 C9 1.523(3)
C7 H7 1.0000
C8 H8A 0.9800
C8 H8B 0.9800
C8 H8C 0.9800
C9 H9A 0.9800
C9 H9B 0.9800
C9 H9C 0.9800
C10 C11 1.527(2)
C10 C12 1.534(2)
C10 H10 1.0000
C11 H11A 0.9800
C11 H11B 0.9800
C11 H11C 0.9800
C12 H12A 0.9800
C12 H12B 0.9800
C12 H12C 0.9800
C14 C15 1.358(2)
C14 C19 1.494(2)
C15 C20 1.506(2)
C16 C18 1.514(2)
C16 C17 1.530(2)
C16 H16 1.0000
C17 H17A 0.9800
C17 H17B 0.9800
C17 H17C 0.9800
C18 H18A 0.9800
C18 H18B 0.9800
C18 H18C 0.9800
C19 H19A 0.9800
C19 H19B 0.9800
C19 H19C 0.9800
C20 H20A 0.9800
C20 H20B 0.9800
C20 H20C 0.9800
C21 C22 1.522(3)
C21 C23 1.524(3)
C21 H21 1.0000
C22 H22A 0.9800
C22 H22B 0.9800
C22 H22C 0.9800
C23 H23A 0.9800
C23 H23B 0.9800
C23 H23C 0.9800
C24 H24A 0.9800
C24 H24B 0.9800
C24 H24C 0.9800
C25 H25A 0.9800
C25 H25B 0.9800
C25 H25C 0.9800
C26 H26A 0.9800
C26 H26B 0.9800
C26 H26C 0.9800
C27 C28 1.394(2)
C27 C32 1.400(2)
C28 C29 1.394(2)
C28 H28 0.9500
C29 C30 1.387(2)
C29 H29 0.9500
C30 C31 1.382(2)
C30 H30 0.9500
C31 C32 1.384(2)
C31 H31 0.9500
C32 H32 0.9500
C33 C38 1.394(2)
C33 C34 1.399(2)
C34 C35 1.392(2)
C34 H34 0.9500
C35 C36 1.388(3)
C35 H35 0.9500
C36 C37 1.379(3)
C36 H36 0.9500
C37 C38 1.393(2)
C37 H37 0.9500
C38 H38 0.9500

loop_
_geom_torsion_atom_site_label_1
_geom_torsion_atom_site_label_2
_geom_torsion_atom_site_label_3
_geom_torsion_atom_site_label_4
_geom_torsion
Si2 O1 Si1 N1 -17.47(14)
Si2 O1 Si1 C13 -144.76(11)
Si2 O1 Si1 P1 108.10(11)
C27 P1 Si1 N1 74.16(7)
C33 P1 Si1 N1 -178.68(7)
C27 P1 Si1 O1 -54.63(6)
C33 P1 Si1 O1 52.53(6)
C27 P1 Si1 C13 -165.81(6)
C33 P1 Si1 C13 -58.65(7)
Si1 O1 Si2 C26 -114.55(12)
Si1 O1 Si2 C25 6.22(15)
Si1 O1 Si2 C24 125.24(12)
O1 Si1 N1 C1 -110.8(2)
C13 Si1 N1 C1 13.0(2)
P1 Si1 N1 C1 125.0(2)
Si1 N1 C1 C6 46.8(3)
Si1 N1 C1 C2 -133.22(18)
N1 C1 C2 C3 -179.72(14)
C6 C1 C2 C3 0.2(2)
N1 C1 C2 C7 0.2(2)
C6 C1 C2 C7 -179.90(15)
C1 C2 C3 C4 -0.6(2)
C7 C2 C3 C4 179.49(17)
C2 C3 C4 C5 0.6(3)
C3 C4 C5 C6 -0.1(2)
C4 C5 C6 C1 -0.3(2)
C4 C5 C6 C10 -179.88(14)
N1 C1 C6 C5 -179.82(13)
C2 C1 C6 C5 0.2(2)
N1 C1 C6 C10 -0.3(2)
C2 C1 C6 C10 179.79(13)
C3 C2 C7 C8 69.9(2)
C1 C2 C7 C8 -110.01(18)
C3 C2 C7 C9 -54.9(2)
C1 C2 C7 C9 125.20(17)
C5 C6 C10 C11 -58.30(18)
C1 C6 C10 C11 122.15(16)
C5 C6 C10 C12 65.28(17)
C1 C6 C10 C12 -114.28(15)
C14 N2 C13 N3 0.43(17)
C16 N2 C13 N3 -178.65(13)
C14 N2 C13 Si1 -173.90(11)
C16 N2 C13 Si1 7.0(2)
C15 N3 C13 N2 -0.71(17)
C21 N3 C13 N2 175.61(14)
C15 N3 C13 Si1 173.00(12)
C21 N3 C13 Si1 -10.7(2)
N1 Si1 C13 N2 43.16(14)
O1 Si1 C13 N2 172.28(11)
P1 Si1 C13 N2 -75.07(12)
N1 Si1 C13 N3 -129.63(14)
O1 Si1 C13 N3 -0.51(16)
P1 Si1 C13 N3 112.14(14)
C13 N2 C14 C15 0.00(18)
C16 N2 C14 C15 179.06(14)
C13 N2 C14 C19 178.16(16)
C16 N2 C14 C19 -2.8(3)
N2 C14 C15 N3 -0.43(18)
C19 C14 C15 N3 -178.56(17)
N2 C14 C15 C20 175.85(18)
C19 C14 C15 C20 -2.3(3)
C13 N3 C15 C14 0.73(19)
C21 N3 C15 C14 -175.49(15)
C13 N3 C15 C20 -175.60(18)
C21 N3 C15 C20 8.2(3)
C13 N2 C16 C18 108.35(16)
C14 N2 C16 C18 -70.59(19)
C13 N2 C16 C17 -124.37(15)
C14 N2 C16 C17 56.70(19)
C13 N3 C21 C22 116.62(16)
C15 N3 C21 C22 -67.7(2)
C13 N3 C21 C23 -114.75(17)
C15 N3 C21 C23 61.0(2)
C33 P1 C27 C28 -149.00(13)
Si1 P1 C27 C28 -41.59(13)
C33 P1 C27 C32 36.63(14)
Si1 P1 C27 C32 144.05(12)
C32 C27 C28 C29 -2.3(2)
P1 C27 C28 C29 -176.88(13)
C27 C28 C29 C30 0.0(3)
C28 C29 C30 C31 2.1(3)
C29 C30 C31 C32 -1.8(3)
C30 C31 C32 C27 -0.6(3)
C28 C27 C32 C31 2.6(2)
P1 C27 C32 C31 177.12(13)
C27 P1 C33 C38 -143.80(13)
Si1 P1 C33 C38 110.31(12)
C27 P1 C33 C34 35.69(15)
Si1 P1 C33 C34 -70.20(14)
C38 C33 C34 C35 2.0(2)
P1 C33 C34 C35 -177.49(13)
C33 C34 C35 C36 -2.3(3)
C34 C35 C36 C37 0.6(3)
C35 C36 C37 C38 1.2(3)
C36 C37 C38 C33 -1.4(3)
C34 C33 C38 C37 -0.2(2)
P1 C33 C38 C37 179.33(13)
